data_7228284
loop_
_publ_author_name
'Jennings, John A.'
'Parkin, Sean'
'Munson, Eric'
'Delaney, Sean P.'
'Calahan, Julie L.'
'Isaacs, Mark'
'Hong, Kunlun'
'Crocker, Mark'

_publ_section_title
;
 Regioselective Baeyer--Villiger oxidation of lignin model compounds with
 tin beta zeolite catalyst and hydrogen peroxide
;
_journal_issue 42
_journal_name_full 'RSC Adv.'
_journal_page_first 25987
_journal_paper_doi 10.1039/C7RA03830E
_journal_volume 7
_journal_year 2017
_chemical_formula_moiety 'C16 H16 O5'
_chemical_formula_sum 'C16 H16 O5'
_chemical_formula_weight 288.29
_space_group_crystal_system monoclinic
_space_group_IT_number 14
_space_group_name_Hall '-P 2ybc'
_space_group_name_H-M_alt 'P 1 21/c 1'
_symmetry_space_group_name_Hall '-P 2ybc'
_symmetry_space_group_name_H-M 'P 1 21/c 1'
_atom_sites_solution_hydrogens difmap
_atom_sites_solution_primary direct
_atom_sites_solution_secondary difmap
_audit_creation_method 'SHELXL-2014/7 and CIFFIX'
_audit_update_record
;
2017-03-30 deposited with the CCDC.
2017-05-09 downloaded from the CCDC.
;
_cell_angle_alpha 90
_cell_angle_beta 96.374(1)
_cell_angle_gamma 90
_cell_formula_units_Z 4
_cell_length_a 9.2686(2)
_cell_length_b 17.7615(3)
_cell_length_c 8.3998(1)
_cell_measurement_reflns_used 9963
_cell_measurement_temperature 90.0(2)
_cell_measurement_theta_max 68.32
_cell_measurement_theta_min 4.98
_cell_volume 1374.26(4)
_computing_cell_refinement '<i>APEX2</i> (Bruker-AXS, 2006)'
_computing_data_collection '<i>APEX2</i> (Bruker-AXS, 2006)'
_computing_data_reduction '<i>APEX2</i> (Bruker-AXS, 2006)'
_computing_molecular_graphics '<i>XP in SHELXTL</i> (Sheldrick, 2008)'
_computing_publication_material '<i>SHELX</i> (Sheldrick, 2008) and <i>CIFFIX</i> (Parkin, 2013)'
_computing_structure_refinement '<i>SHELXL-2014/7</i> (Sheldrick, 2015b)'
_computing_structure_solution '<i>SHELXT</i> (Sheldrick, 2015a)'
_diffrn_ambient_temperature 90.0(2)
_diffrn_detector_area_resol_mean 5.6
_diffrn_measured_fraction_theta_full 0.997
_diffrn_measured_fraction_theta_max 0.995
_diffrn_measurement_device_type 'Bruker X8 Proteum diffractometer'
_diffrn_measurement_method '\f and \w scans'
_diffrn_radiation_type CuK\a
_diffrn_radiation_wavelength 1.54178
_diffrn_reflns_av_R_equivalents 0.0423
_diffrn_reflns_av_unetI/netI 0.0249
_diffrn_reflns_Laue_measured_fraction_full 0.997
_diffrn_reflns_Laue_measured_fraction_max 0.995
_diffrn_reflns_limit_h_max 11
_diffrn_reflns_limit_h_min -7
_diffrn_reflns_limit_k_max 21
_diffrn_reflns_limit_k_min -21
_diffrn_reflns_limit_l_max 8
_diffrn_reflns_limit_l_min -10
_diffrn_reflns_number 18486
_diffrn_reflns_point_group_measured_fraction_full 0.997
_diffrn_reflns_point_group_measured_fraction_max 0.995
_diffrn_reflns_theta_full 67.679
_diffrn_reflns_theta_max 68.365
_diffrn_reflns_theta_min 4.801
_diffrn_source 'fine-focus rotating anode'
_exptl_absorpt_coefficient_mu 0.864
_exptl_absorpt_correction_T_max 0.929
_exptl_absorpt_correction_T_min 0.762
_exptl_absorpt_correction_type multi-scan
_exptl_absorpt_process_details '<i>SADABS</i> (Krause et al., 2015)'
_exptl_crystal_colour 'pale yellow'
_exptl_crystal_density_diffrn 1.393
_exptl_crystal_description 'irregular cut block'
_exptl_crystal_F_000 608
_exptl_crystal_size_max 0.340
_exptl_crystal_size_mid 0.250
_exptl_crystal_size_min 0.170
_refine_diff_density_max 0.211
_refine_diff_density_min -0.226
_refine_diff_density_rms 0.049
_refine_ls_extinction_method none
_refine_ls_goodness_of_fit_ref 1.041
_refine_ls_hydrogen_treatment constr
_refine_ls_matrix_type full
_refine_ls_number_parameters 192
_refine_ls_number_reflns 2504
_refine_ls_number_restraints 0
_refine_ls_restrained_S_all 1.041
_refine_ls_R_factor_all 0.0385
_refine_ls_R_factor_gt 0.0362
_refine_ls_shift/su_max 0.001
_refine_ls_shift/su_mean 0.000
_refine_ls_structure_factor_coef Fsqd
_refine_ls_weighting_details 'w=1/[\s^2^(Fo^2^)+(0.0559P)^2^+0.4786P] where P=(Fo^2^+2Fc^2^)/3'
_refine_ls_weighting_scheme calc
_refine_ls_wR_factor_gt 0.0962
_refine_ls_wR_factor_ref 0.0984
_reflns_Friedel_coverage 0.000
_reflns_number_gt 2312
_reflns_number_total 2504
_reflns_threshold_expression 'I > 2\s(I)'
_cod_data_source_file c7ra03830e2.cif
_cod_data_source_block x16009
_cod_database_code 7228284
_shelx_shelxl_version_number 2014/7
_shelx_space_group_comment
; 
The symmetry employed for this shelxl refinement is uniquely defined 
by the following loop, which should always be used as a source of 
symmetry information in preference to the above space-group names. 
They are only intended as comments. 
;
_shelx_estimated_absorpt_t_min 0.758
_shelx_estimated_absorpt_t_max 0.867
_exptl_absorpt_special_details
; 
In addition to absorption, multi-scan techniques also correct other slowly 
varying changes in scale factor over reciprocal space, such as those caused 
by x-ray beam inhomogeneity, goniometer imperfection, crystal decomposition, 
crystal longer than the x-ray beam cross section, absorption by the crystal 
mount etc.  These account, by and large, for much of the difference between 
estimated values of Tmin and Tmax and the _exptl_absorpt_correction_ values. 
;

loop_
_space_group_symop_operation_xyz
'x, y, z'
'-x, y+1/2, -z+1/2'
'-x, -y, -z'
'x, -y-1/2, z-1/2'

loop_
_atom_site_label
_atom_site_type_symbol
_atom_site_fract_x
_atom_site_fract_y
_atom_site_fract_z
_atom_site_U_iso_or_equiv
_atom_site_adp_type
_atom_site_occupancy
_atom_site_site_symmetry_order
_atom_site_calc_flag
_atom_site_refinement_flags_posn
_atom_site_refinement_flags_adp
O1 O 0.13097(9) 0.27241(5) 0.29643(10) 0.0184(2) Uani 1 1 d . .
O2 O 0.60825(9) 0.44085(5) 0.53336(11) 0.0208(2) Uani 1 1 d . .
O3 O 0.75655(10) 0.34173(5) 0.59738(11) 0.0234(2) Uani 1 1 d . .
O4 O 0.97052(9) 0.43698(5) 0.71391(11) 0.0214(2) Uani 1 1 d . .
O5 O 1.39230(9) 0.61044(5) 1.05647(11) 0.0210(2) Uani 1 1 d . .
C1 C 0.49016(13) 0.39431(7) 0.47813(15) 0.0174(3) Uani 1 1 d . .
C2 C 0.47136(13) 0.37326(7) 0.31919(15) 0.0189(3) Uani 1 1 d . .
H2A H 0.5414 0.3866 0.2497 0.023 Uiso 1 1 calc R U
C3 C 0.34956(13) 0.33251(7) 0.26203(14) 0.0178(3) Uani 1 1 d . .
H3A H 0.3358 0.3176 0.1528 0.021 Uiso 1 1 calc R U
C4 C 0.24673(13) 0.31323(7) 0.36455(14) 0.0153(3) Uani 1 1 d . .
C5 C 0.26568(13) 0.33608(7) 0.52408(14) 0.0182(3) Uani 1 1 d . .
H5A H 0.1951 0.3239 0.5937 0.022 Uiso 1 1 calc R U
C6 C 0.38895(14) 0.37682(7) 0.58045(15) 0.0192(3) Uani 1 1 d . .
H6A H 0.4033 0.3925 0.6892 0.023 Uiso 1 1 calc R U
C7 C 0.02308(13) 0.24959(7) 0.39657(16) 0.0203(3) Uani 1 1 d . .
H7A H -0.0505 0.2188 0.3342 0.030 Uiso 1 1 calc R U
H7B H -0.0230 0.2943 0.4370 0.030 Uiso 1 1 calc R U
H7C H 0.0691 0.2201 0.4870 0.030 Uiso 1 1 calc R U
C8 C 0.73450(13) 0.40787(7) 0.59069(14) 0.0165(3) Uani 1 1 d . .
C9 C 0.84028(13) 0.46985(7) 0.64345(15) 0.0175(3) Uani 1 1 d . .
H9A H 0.8595 0.5008 0.5501 0.021 Uiso 1 1 calc R U
H9B H 0.7990 0.5029 0.7219 0.021 Uiso 1 1 calc R U
C10 C 1.06929(13) 0.48523(7) 0.79497(14) 0.0168(3) Uani 1 1 d . .
C11 C 1.18673(13) 0.45102(7) 0.88521(15) 0.0180(3) Uani 1 1 d . .
H11A H 1.1943 0.3977 0.8880 0.022 Uiso 1 1 calc R U
C12 C 1.29181(13) 0.49436(7) 0.97037(14) 0.0179(3) Uani 1 1 d . .
H12A H 1.3719 0.4707 1.0311 0.021 Uiso 1 1 calc R U
C13 C 1.28145(13) 0.57288(7) 0.96807(14) 0.0166(3) Uani 1 1 d . .
C14 C 1.16538(13) 0.60696(7) 0.87806(15) 0.0183(3) Uani 1 1 d . .
H14A H 1.1579 0.6603 0.8753 0.022 Uiso 1 1 calc R U
C15 C 1.05929(13) 0.56301(7) 0.79126(15) 0.0194(3) Uani 1 1 d . .
H15A H 0.9799 0.5866 0.7294 0.023 Uiso 1 1 calc R U
C16 C 1.38667(14) 0.69087(7) 1.05428(16) 0.0229(3) Uani 1 1 d . .
H16A H 1.4735 0.7111 1.1169 0.034 Uiso 1 1 calc R U
H16B H 1.3000 0.7079 1.1009 0.034 Uiso 1 1 calc R U
H16C H 1.3827 0.7087 0.9435 0.034 Uiso 1 1 calc R U

loop_
_atom_site_aniso_label
_atom_site_aniso_U_11
_atom_site_aniso_U_22
_atom_site_aniso_U_33
_atom_site_aniso_U_23
_atom_site_aniso_U_13
_atom_site_aniso_U_12
O1 0.0143(4) 0.0239(5) 0.0172(4) -0.0016(3) 0.0021(3) -0.0042(3)
O2 0.0141(4) 0.0160(4) 0.0311(5) 0.0002(4) -0.0031(4) -0.0014(3)
O3 0.0188(4) 0.0175(5) 0.0332(5) -0.0024(4) -0.0007(4) 0.0011(3)
O4 0.0149(4) 0.0175(5) 0.0301(5) -0.0031(4) -0.0043(4) 0.0007(3)
O5 0.0177(5) 0.0179(5) 0.0259(5) -0.0017(3) -0.0039(4) -0.0002(3)
C1 0.0136(6) 0.0130(6) 0.0246(6) 0.0016(5) -0.0022(5) 0.0003(4)
C2 0.0153(6) 0.0183(6) 0.0237(7) 0.0033(5) 0.0054(5) 0.0008(5)
C3 0.0177(6) 0.0201(6) 0.0158(6) 0.0006(5) 0.0030(5) 0.0013(5)
C4 0.0131(5) 0.0135(6) 0.0188(6) 0.0016(4) 0.0000(4) 0.0014(4)
C5 0.0180(6) 0.0196(6) 0.0173(6) 0.0017(5) 0.0038(5) 0.0000(5)
C6 0.0213(6) 0.0195(6) 0.0164(6) 0.0002(5) 0.0000(5) 0.0002(5)
C7 0.0148(6) 0.0244(7) 0.0222(7) 0.0004(5) 0.0039(5) -0.0046(5)
C8 0.0143(6) 0.0199(6) 0.0155(6) -0.0003(5) 0.0027(4) 0.0006(5)
C9 0.0140(6) 0.0177(6) 0.0205(6) 0.0000(5) 0.0002(5) 0.0004(5)
C10 0.0137(6) 0.0193(6) 0.0176(6) -0.0016(5) 0.0025(5) -0.0014(5)
C11 0.0173(6) 0.0153(6) 0.0219(6) 0.0014(5) 0.0039(5) 0.0011(5)
C12 0.0148(6) 0.0200(6) 0.0187(6) 0.0029(5) 0.0011(5) 0.0021(5)
C13 0.0143(6) 0.0198(6) 0.0160(6) -0.0009(4) 0.0034(5) -0.0004(4)
C14 0.0171(6) 0.0160(6) 0.0220(6) -0.0002(5) 0.0030(5) 0.0012(5)
C15 0.0158(6) 0.0194(6) 0.0223(6) 0.0017(5) -0.0007(5) 0.0029(5)
C16 0.0198(6) 0.0182(6) 0.0300(7) -0.0040(5) -0.0001(5) -0.0014(5)

loop_
_atom_type_symbol
_atom_type_description
_atom_type_scat_dispersion_real
_atom_type_scat_dispersion_imag
_atom_type_scat_source
C C 0.0181 0.0091 'International Tables Vol C Tables 4.2.6.8 and 6.1.1.4'
H H 0.0000 0.0000 'International Tables Vol C Tables 4.2.6.8 and 6.1.1.4'
O O 0.0492 0.0322 'International Tables Vol C Tables 4.2.6.8 and 6.1.1.4'

loop_
_geom_angle_atom_site_label_1
_geom_angle_atom_site_label_2
_geom_angle_atom_site_label_3
_geom_angle
C4 O1 C7 118.05(9)
C8 O2 C1 118.31(9)
C10 O4 C9 116.15(9)
C13 O5 C16 117.06(9)
C6 C1 C2 121.46(11)
C6 C1 O2 119.04(11)
C2 C1 O2 119.22(11)
C1 C2 C3 119.29(11)
C1 C2 H2A 120.4
C3 C2 H2A 120.4
C2 C3 C4 120.10(11)
C2 C3 H3A 119.9
C4 C3 H3A 119.9
O1 C4 C5 124.53(10)
O1 C4 C3 115.46(10)
C5 C4 C3 120.02(11)
C6 C5 C4 119.37(11)
C6 C5 H5A 120.3
C4 C5 H5A 120.3
C1 C6 C5 119.74(11)
C1 C6 H6A 120.1
C5 C6 H6A 120.1
O1 C7 H7A 109.5
O1 C7 H7B 109.5
H7A C7 H7B 109.5
O1 C7 H7C 109.5
H7A C7 H7C 109.5
H7B C7 H7C 109.5
O3 C8 O2 125.59(11)
O3 C8 C9 127.07(11)
O2 C8 C9 107.33(10)
O4 C9 C8 108.63(10)
O4 C9 H9A 110.0
C8 C9 H9A 110.0
O4 C9 H9B 110.0
C8 C9 H9B 110.0
H9A C9 H9B 108.3
O4 C10 C15 124.78(11)
O4 C10 C11 115.68(11)
C15 C10 C11 119.54(11)
C12 C11 C10 120.19(11)
C12 C11 H11A 119.9
C10 C11 H11A 119.9
C11 C12 C13 120.45(11)
C11 C12 H12A 119.8
C13 C12 H12A 119.8
O5 C13 C14 124.96(11)
O5 C13 C12 115.56(11)
C14 C13 C12 119.48(11)
C13 C14 C15 120.03(11)
C13 C14 H14A 120.0
C15 C14 H14A 120.0
C10 C15 C14 120.31(11)
C10 C15 H15A 119.8
C14 C15 H15A 119.8
O5 C16 H16A 109.5
O5 C16 H16B 109.5
H16A C16 H16B 109.5
O5 C16 H16C 109.5
H16A C16 H16C 109.5
H16B C16 H16C 109.5

loop_
_geom_bond_atom_site_label_1
_geom_bond_atom_site_label_2
_geom_bond_distance
O1 C4 1.3668(14)
O1 C7 1.4347(14)
O2 C8 1.3488(15)
O2 C1 1.4084(14)
O3 C8 1.1926(15)
O4 C10 1.3776(14)
O4 C9 1.4105(14)
O5 C13 1.3721(15)
O5 C16 1.4295(15)
C1 C6 1.3763(18)
C1 C2 1.3788(18)
C2 C3 1.3815(18)
C2 H2A 0.9500
C3 C4 1.3963(17)
C3 H3A 0.9500
C4 C5 1.3925(17)
C5 C6 1.3904(17)
C5 H5A 0.9500
C6 H6A 0.9500
C7 H7A 0.9800
C7 H7B 0.9800
C7 H7C 0.9800
C8 C9 1.5077(16)
C9 H9A 0.9900
C9 H9B 0.9900
C10 C15 1.3846(18)
C10 C11 1.3948(17)
C11 C12 1.3777(17)
C11 H11A 0.9500
C12 C13 1.3978(18)
C12 H12A 0.9500
C13 C14 1.3838(17)
C14 C15 1.3960(17)
C14 H14A 0.9500
C15 H15A 0.9500
C16 H16A 0.9800
C16 H16B 0.9800
C16 H16C 0.9800

loop_
_geom_torsion_atom_site_label_1
_geom_torsion_atom_site_label_2
_geom_torsion_atom_site_label_3
_geom_torsion_atom_site_label_4
_geom_torsion
C8 O2 C1 C6 95.46(13)
C8 O2 C1 C2 -90.58(13)
C6 C1 C2 C3 -1.21(18)
O2 C1 C2 C3 -175.02(10)
C1 C2 C3 C4 0.22(18)
C7 O1 C4 C5 -1.77(17)
C7 O1 C4 C3 178.76(10)
C2 C3 C4 O1 -179.5(1)
C2 C3 C4 C5 1.00(18)
O1 C4 C5 C6 179.31(11)
C3 C4 C5 C6 -1.24(18)
C2 C1 C6 C5 0.97(18)
O2 C1 C6 C5 174.79(10)
C4 C5 C6 C1 0.27(18)
C1 O2 C8 O3 0.99(17)
C1 O2 C8 C9 -179.09(10)
C10 O4 C9 C8 -168.50(9)
O3 C8 C9 O4 -3.94(17)
O2 C8 C9 O4 176.13(9)
C9 O4 C10 C15 -10.15(16)
C9 O4 C10 C11 170.22(10)
O4 C10 C11 C12 179.81(10)
C15 C10 C11 C12 0.17(17)
C10 C11 C12 C13 0.40(17)
C16 O5 C13 C14 -0.17(16)
C16 O5 C13 C12 178.8(1)
C11 C12 C13 O5 -179.72(10)
C11 C12 C13 C14 -0.68(17)
O5 C13 C14 C15 179.34(11)
C12 C13 C14 C15 0.40(17)
O4 C10 C15 C14 179.94(11)
C11 C10 C15 C14 -0.45(18)
C13 C14 C15 C10 0.16(18)
